data_7234238
loop_
_publ_author_name
'Cheng Chen'
'Xu-Hui Jin'
'Xue-Jun Zhou'
'Li-Xuan Cai'
'Ya-Jun Zhang'
'Jie Zhang'

_publ_section_title
;
 Photo-facilitated aggregation and correlated color temperature adjustment
 of single component organic solid state white-light emitting materials
;
_journal_name_full 'Journal of Materials Chemistry C'
_journal_page_first 4563
_journal_page_last 4569
_journal_paper_doi 10.1039/C4TC02771J
_journal_volume 3
_journal_year 2015
_chemical_formula_moiety 'C54 H50 Br2 Cl6 N8 O27'
_chemical_formula_sum 'C54 H50 Br2 Cl6 N8 O27'
_chemical_formula_weight 1615.54
_space_group_IT_number 15
_space_group_name_Hall '-C 2yc'
_space_group_name_H-M_alt 'C 1 2/c 1'
_symmetry_cell_setting monoclinic
_symmetry_space_group_name_H-M 'C 1 2/c 1'
_atom_sites_solution_hydrogens geom
_atom_sites_solution_primary direct
_atom_sites_solution_secondary difmap
_cell_angle_alpha 90.00
_cell_angle_beta 110.361(4)
_cell_angle_gamma 90.00
_cell_formula_units_Z 4
_cell_length_a 25.816(7)
_cell_length_b 12.486(3)
_cell_length_c 20.898(6)
_cell_measurement_reflns_used 7258
_cell_measurement_temperature 100(2)
_cell_measurement_theta_max 27.5049
_cell_measurement_theta_min 2.0789
_cell_volume 6315(3)
_computing_cell_refinement 'CrystalClear (Rigaku Inc., 2008)'
_computing_data_collection 'CrystalClear (Rigaku Inc., 2008)'
_computing_data_reduction 'CrystalClear (Rigaku Inc., 2008)'
_computing_structure_refinement 'SHELXL-97 (Sheldrick, 1997)'
_computing_structure_solution 'SHELXS-97 (Sheldrick, 1990)'
_diffrn_ambient_temperature 100(2)
_diffrn_detector_area_resol_mean 28.5714
_diffrn_measured_fraction_theta_full 0.980
_diffrn_measured_fraction_theta_max 0.980
_diffrn_measurement_device_type MicroMax-007
_diffrn_measurement_method CCD_Profile_fitting
_diffrn_radiation_monochromator graphite
_diffrn_radiation_source 'fine-focus sealed tube'
_diffrn_radiation_type MoK\a
_diffrn_radiation_wavelength 0.71073
_diffrn_reflns_av_R_equivalents 0.0795
_diffrn_reflns_av_sigmaI/netI 0.0832
_diffrn_reflns_limit_h_max 32
_diffrn_reflns_limit_h_min -33
_diffrn_reflns_limit_k_max 16
_diffrn_reflns_limit_k_min -16
_diffrn_reflns_limit_l_max 27
_diffrn_reflns_limit_l_min -25
_diffrn_reflns_number 25090
_diffrn_reflns_theta_full 27.48
_diffrn_reflns_theta_max 27.48
_diffrn_reflns_theta_min 2.08
_diffrn_standards_decay_% <1.0
_exptl_absorpt_coefficient_mu 1.631
_exptl_absorpt_correction_T_max 1.0000
_exptl_absorpt_correction_T_min 0.5939
_exptl_absorpt_correction_type multi-scan
_exptl_crystal_colour 'light green'
_exptl_crystal_density_diffrn 1.699
_exptl_crystal_density_method 'not measured'
_exptl_crystal_description prismatic
_exptl_crystal_F_000 3272
_exptl_crystal_size_max 0.40
_exptl_crystal_size_mid 0.20
_exptl_crystal_size_min 0.10
_refine_diff_density_max 1.894
_refine_diff_density_min -0.945
_refine_diff_density_rms 0.229
_refine_ls_extinction_method none
_refine_ls_goodness_of_fit_ref 1.194
_refine_ls_hydrogen_treatment mixed
_refine_ls_matrix_type full
_refine_ls_number_parameters 442
_refine_ls_number_reflns 7103
_refine_ls_number_restraints 0
_refine_ls_restrained_S_all 1.194
_refine_ls_R_factor_all 0.1189
_refine_ls_R_factor_gt 0.0910
_refine_ls_shift/su_max 0.000
_refine_ls_shift/su_mean 0.000
_refine_ls_structure_factor_coef Fsqd
_refine_ls_weighting_details 'calc w=1/[\s^2^(Fo^2^)+(0.1546P)^2^+32.9473P] where P=(Fo^2^+2Fc^2^)/3'
_refine_ls_weighting_scheme calc
_refine_ls_wR_factor_gt 0.2483
_refine_ls_wR_factor_ref 0.2934
_reflns_number_gt 5831
_reflns_number_total 7103
_reflns_threshold_expression >2sigma(I)
_cod_data_source_file J-Mater-Chem-C-2015-3-4563.cif
_cod_data_source_block 1
_cod_depositor_comments
;
The following automatic conversions were performed:

data item '_exptl_absorpt_correction_type' value 'Multi-scan' was
changed to 'multi-scan' in accordance with the built-in table derived
from the CIF Core dictionary named 'cif_core.dic' version 2.4.5 last
updated on 2014-11-21.

data item '_symmetry_cell_setting' value 'Monoclinic' was changed to
'monoclinic' in accordance with the built-in table derived from the
CIF Core dictionary named 'cif_core.dic' version 2.4.5 last updated
on 2014-11-21.

Automatic conversion script
Id: cif_fix_values 6909 2019-04-08 15:41:33Z antanas 
;
_cod_original_sg_symbol_H-M C2/c
_cod_database_code 7234238

loop_
_symmetry_equiv_pos_as_xyz
'x, y, z'
'-x, y, -z+1/2'
'x+1/2, y+1/2, z'
'-x+1/2, y+1/2, -z+1/2'
'-x, -y, -z'
'x, -y, z-1/2'
'-x+1/2, -y+1/2, -z'
'x+1/2, -y+1/2, z-1/2'

loop_
_atom_site_label
_atom_site_type_symbol
_atom_site_fract_x
_atom_site_fract_y
_atom_site_fract_z
_atom_site_U_iso_or_equiv
_atom_site_adp_type
_atom_site_occupancy
_atom_site_symmetry_multiplicity
_atom_site_calc_flag
_atom_site_refinement_flags
_atom_site_disorder_assembly
_atom_site_disorder_group
Br1 Br -0.17545(3) 0.27380(5) 0.08656(4) 0.0247(2) Uani 1 1 d . . .
Cl1 Cl 0.10831(8) 0.42429(14) 0.18236(10) 0.0287(4) Uani 1 1 d . . .
Cl2 Cl 0.29874(7) 0.39549(13) 0.35737(9) 0.0243(4) Uani 1 1 d . . .
Cl3 Cl 0.44571(8) 0.26570(14) 0.10231(11) 0.0304(4) Uani 1 1 d . . .
O1 O 0.0656(3) 0.5018(6) 0.1700(4) 0.064(2) Uani 1 1 d . . .
O2 O 0.1589(3) 0.4742(7) 0.1888(4) 0.071(2) Uani 1 1 d . . .
O1W O 0.0738(4) 0.6841(7) 0.2471(5) 0.0208(19) Uani 0.50 1 d P . .
O3 O 0.0919(3) 0.3512(6) 0.1252(3) 0.0507(17) Uani 1 1 d . . .
O2W O 0.1107(2) 0.5230(4) 0.3448(3) 0.0311(12) Uani 1 1 d . . .
O4 O 0.1142(3) 0.3660(5) 0.2441(3) 0.0482(17) Uani 1 1 d . . .
O5 O 0.2788(2) 0.4060(5) 0.4129(3) 0.0324(12) Uani 1 1 d . . .
O6 O 0.2771(3) 0.4803(5) 0.3093(3) 0.0496(17) Uani 1 1 d . . .
O7 O 0.3584(2) 0.3996(5) 0.3834(3) 0.0361(13) Uani 1 1 d . . .
O8 O 0.2807(2) 0.2939(4) 0.3231(3) 0.0355(13) Uani 1 1 d . . .
O9 O 0.3890(2) 0.2620(5) 0.0996(3) 0.0396(14) Uani 1 1 d . . .
O10 O 0.4761(3) 0.3266(6) 0.1627(4) 0.065(2) Uani 1 1 d . . .
O11 O 0.4494(3) 0.3174(6) 0.0446(4) 0.064(2) Uani 1 1 d . . .
O12 O 0.4665(3) 0.1600(5) 0.1072(4) 0.055(2) Uani 1 1 d . . .
N1 N 0.0885(2) 0.0507(4) 0.1872(3) 0.0192(11) Uani 1 1 d . . .
N2 N 0.3007(2) -0.0261(4) 0.5044(3) 0.0226(12) Uani 1 1 d . . .
N3 N 0.3793(3) 0.1472(6) 0.4287(4) 0.0374(16) Uani 1 1 d . . .
H1 H 0.3547 0.1697 0.3902 0.045 Uiso 1 1 calc R . .
N4 N 0.2005(4) -0.1942(7) 0.5481(4) 0.0459(19) Uani 1 1 d . . .
H4 H 0.1714 -0.1954 0.5104 0.055 Uiso 1 1 calc R . .
C1 C -0.1068(3) 0.2062(5) 0.0988(4) 0.0253(15) Uani 1 1 d . . .
C2 C -0.0600(3) 0.2361(6) 0.1526(4) 0.0251(15) Uani 1 1 d . . .
H2 H -0.0623 0.2887 0.1843 0.030 Uiso 1 1 calc R . .
C3 C -0.0096(3) 0.1883(6) 0.1598(4) 0.0271(16) Uani 1 1 d . . .
H3 H 0.0227 0.2096 0.1961 0.033 Uiso 1 1 calc R . .
C4 C -0.0062(3) 0.1105(5) 0.1149(4) 0.0225(14) Uani 1 1 d . . .
C5 C -0.0540(3) 0.0801(5) 0.0607(3) 0.0210(14) Uani 1 1 d . . .
H5 H -0.0518 0.0265 0.0295 0.025 Uiso 1 1 calc R . .
C6 C -0.1046(3) 0.1278(6) 0.0526(3) 0.0227(14) Uani 1 1 d . . .
H6 H -0.1370 0.1073 0.0161 0.027 Uiso 1 1 calc R . .
C7 C 0.0483(3) 0.0609(6) 0.1176(4) 0.0261(15) Uani 1 1 d . . .
H7A H 0.0410 -0.0110 0.0964 0.031 Uiso 1 1 calc R . .
H7B H 0.0646 0.1055 0.0903 0.031 Uiso 1 1 calc R . .
C8 C 0.1289(3) 0.1250(5) 0.2120(4) 0.0225(14) Uani 1 1 d . . .
H8 H 0.1296 0.1858 0.1849 0.027 Uiso 1 1 calc R . .
C9 C 0.1685(3) 0.1143(5) 0.2747(3) 0.0202(14) Uani 1 1 d . . .
H9 H 0.1964 0.1673 0.2908 0.024 Uiso 1 1 calc R . .
C10 C 0.1683(3) 0.0260(5) 0.3155(4) 0.0210(14) Uani 1 1 d . . .
C11 C 0.1257(3) -0.0477(6) 0.2904(4) 0.0255(15) Uani 1 1 d . . .
H11 H 0.1235 -0.1079 0.3172 0.031 Uiso 1 1 calc R . .
C12 C 0.0863(3) -0.0330(6) 0.2263(4) 0.0282(16) Uani 1 1 d . . .
H12 H 0.0572 -0.0834 0.2097 0.034 Uiso 1 1 calc R . .
C13 C 0.2137(3) 0.0091(5) 0.3817(3) 0.0195(13) Uani 1 1 d . . .
C14 C 0.2667(3) 0.0505(5) 0.3926(4) 0.0207(14) Uani 1 1 d . . .
H14 H 0.2742 0.0908 0.3582 0.025 Uiso 1 1 calc R . .
C15 C 0.3080(3) 0.0308(5) 0.4553(3) 0.0200(13) Uani 1 1 d . . .
C16 C 0.2499(3) -0.0662(5) 0.4942(3) 0.0221(14) Uani 1 1 d . . .
C17 C 0.2058(3) -0.0493(5) 0.4353(4) 0.0219(14) Uani 1 1 d . . .
H17 H 0.1703 -0.0767 0.4307 0.026 Uiso 1 1 calc R . .
C18 C 0.3650(3) 0.0747(5) 0.4710(4) 0.0202(14) Uani 1 1 d . . .
C19 C 0.4034(3) 0.0421(5) 0.5290(3) 0.0162(12) Uani 1 1 d . . .
H19 H 0.3929 -0.0072 0.5568 0.019 Uiso 1 1 calc R . .
C20 C 0.4553(3) 0.0748(6) 0.5498(4) 0.0292(16) Uani 1 1 d . . .
H20 H 0.4808 0.0512 0.5923 0.035 Uiso 1 1 calc R . .
C21 C 0.4722(3) 0.1444(6) 0.5085(4) 0.0257(15) Uani 1 1 d . . .
H21 H 0.5098 0.1652 0.5211 0.031 Uiso 1 1 calc R . .
C22 C 0.4336(3) 0.1820(6) 0.4497(4) 0.0258(15) Uani 1 1 d . . .
H22 H 0.4442 0.2329 0.4228 0.031 Uiso 1 1 calc R . .
C23 C 0.2459(3) -0.1311(5) 0.5522(4) 0.0210(14) Uani 1 1 d . . .
C24 C 0.2889(3) -0.1282(5) 0.6110(3) 0.0174(13) Uani 1 1 d . . .
H24 H 0.3196 -0.0843 0.6134 0.021 Uiso 1 1 calc R . .
C25 C 0.2908(4) -0.1844(7) 0.6669(4) 0.0357(19) Uani 1 1 d . . .
H25 H 0.3217 -0.1788 0.7080 0.043 Uiso 1 1 calc R . .
C26 C 0.2468(4) -0.2505(6) 0.6631(4) 0.0322(18) Uani 1 1 d . . .
H26 H 0.2479 -0.2924 0.7014 0.039 Uiso 1 1 calc R . .
C27 C 0.2017(4) -0.2558(6) 0.6045(5) 0.0337(19) Uani 1 1 d . . .
H27 H 0.1714 -0.3009 0.6021 0.040 Uiso 1 1 calc R . .

loop_
_atom_site_aniso_label
_atom_site_aniso_U_11
_atom_site_aniso_U_22
_atom_site_aniso_U_33
_atom_site_aniso_U_23
_atom_site_aniso_U_13
_atom_site_aniso_U_12
Br1 0.0218(4) 0.0231(4) 0.0316(5) 0.0072(3) 0.0124(3) 0.0039(3)
Cl1 0.0294(10) 0.0296(9) 0.0296(10) 0.0070(7) 0.0132(8) 0.0047(7)
Cl2 0.0272(9) 0.0207(8) 0.0256(9) 0.0027(6) 0.0100(7) -0.0038(6)
Cl3 0.0239(9) 0.0191(8) 0.0473(12) 0.0005(7) 0.0112(9) 0.0035(7)
O1 0.059(5) 0.053(4) 0.073(5) 0.001(4) 0.016(4) 0.029(4)
O2 0.051(5) 0.099(6) 0.060(5) 0.035(5) 0.013(4) -0.020(4)
O1W 0.026(5) 0.012(4) 0.016(5) 0.002(3) -0.003(4) 0.002(4)
O3 0.045(4) 0.073(5) 0.028(3) -0.004(3) 0.005(3) 0.014(4)
O2W 0.046(3) 0.025(3) 0.021(3) -0.003(2) 0.010(2) 0.002(2)
O4 0.086(5) 0.032(3) 0.034(3) 0.003(3) 0.029(3) -0.005(3)
O5 0.029(3) 0.039(3) 0.033(3) -0.004(2) 0.016(2) -0.003(2)
O6 0.049(4) 0.043(4) 0.053(4) 0.035(3) 0.013(3) 0.004(3)
O7 0.031(3) 0.041(3) 0.043(3) -0.001(3) 0.023(3) -0.006(3)
O8 0.037(3) 0.027(3) 0.039(3) -0.007(2) 0.008(3) -0.005(2)
O9 0.023(3) 0.040(3) 0.058(4) 0.003(3) 0.017(3) 0.007(2)
O10 0.048(4) 0.057(5) 0.072(5) -0.020(4) -0.001(4) -0.023(4)
O11 0.088(6) 0.041(4) 0.088(6) 0.025(4) 0.064(5) 0.018(4)
O12 0.058(4) 0.022(3) 0.107(6) 0.016(3) 0.057(4) 0.017(3)
N1 0.018(3) 0.020(3) 0.020(3) -0.003(2) 0.008(2) 0.002(2)
N2 0.026(3) 0.017(3) 0.027(3) 0.000(2) 0.012(3) 0.003(2)
N3 0.032(4) 0.035(4) 0.046(4) -0.004(3) 0.016(3) -0.004(3)
N4 0.052(5) 0.052(5) 0.044(5) 0.007(4) 0.028(4) 0.006(4)
C1 0.023(4) 0.017(3) 0.037(4) 0.001(3) 0.011(3) -0.001(3)
C2 0.024(4) 0.026(3) 0.028(4) -0.007(3) 0.011(3) 0.000(3)
C3 0.028(4) 0.032(4) 0.017(4) -0.005(3) 0.002(3) 0.001(3)
C4 0.025(4) 0.019(3) 0.029(4) 0.001(3) 0.017(3) 0.006(3)
C5 0.028(4) 0.018(3) 0.015(3) -0.002(2) 0.004(3) 0.002(3)
C6 0.020(3) 0.030(4) 0.016(3) 0.000(3) 0.003(3) -0.004(3)
C7 0.022(4) 0.033(4) 0.023(4) -0.001(3) 0.007(3) 0.008(3)
C8 0.023(4) 0.017(3) 0.027(4) 0.000(3) 0.009(3) 0.002(3)
C9 0.031(4) 0.015(3) 0.021(3) -0.002(3) 0.017(3) -0.002(3)
C10 0.017(3) 0.021(3) 0.026(4) 0.003(3) 0.010(3) 0.005(3)
C11 0.025(4) 0.020(3) 0.032(4) 0.006(3) 0.011(3) -0.004(3)
C12 0.027(4) 0.024(3) 0.035(4) 0.001(3) 0.012(3) -0.007(3)
C13 0.021(3) 0.018(3) 0.020(3) -0.006(3) 0.007(3) -0.004(3)
C14 0.021(3) 0.022(3) 0.020(3) 0.003(3) 0.009(3) 0.000(3)
C15 0.024(4) 0.017(3) 0.020(3) 0.000(3) 0.010(3) 0.003(3)
C16 0.030(4) 0.019(3) 0.021(4) 0.000(3) 0.014(3) 0.001(3)
C17 0.023(4) 0.018(3) 0.027(4) 0.000(3) 0.012(3) 0.000(3)
C18 0.020(3) 0.017(3) 0.024(4) -0.004(3) 0.009(3) 0.000(3)
C19 0.017(3) 0.013(3) 0.018(3) 0.001(2) 0.006(3) 0.001(2)
C20 0.022(4) 0.025(4) 0.033(4) -0.005(3) 0.000(3) 0.003(3)
C21 0.016(3) 0.022(3) 0.038(4) -0.009(3) 0.008(3) -0.001(3)
C22 0.022(4) 0.025(4) 0.034(4) 0.001(3) 0.015(3) 0.000(3)
C23 0.025(3) 0.016(3) 0.025(4) 0.001(3) 0.012(3) 0.005(3)
C24 0.025(3) 0.017(3) 0.015(3) 0.003(2) 0.012(3) 0.008(3)
C25 0.052(5) 0.033(4) 0.023(4) 0.006(3) 0.015(4) 0.017(4)
C26 0.049(5) 0.024(3) 0.030(4) 0.011(3) 0.023(4) 0.012(3)
C27 0.043(5) 0.024(4) 0.045(5) 0.006(3) 0.029(4) 0.001(3)

loop_
_atom_type_symbol
_atom_type_description
_atom_type_scat_dispersion_real
_atom_type_scat_dispersion_imag
_atom_type_scat_source
C C 0.0033 0.0016 'International Tables Vol C Tables 4.2.6.8 and 6.1.1.4'
H H 0.0000 0.0000 'International Tables Vol C Tables 4.2.6.8 and 6.1.1.4'
Br Br -0.2901 2.4595 'International Tables Vol C Tables 4.2.6.8 and 6.1.1.4'
Cl Cl 0.1484 0.1585 'International Tables Vol C Tables 4.2.6.8 and 6.1.1.4'
N N 0.0061 0.0033 'International Tables Vol C Tables 4.2.6.8 and 6.1.1.4'
O O 0.0106 0.0060 'International Tables Vol C Tables 4.2.6.8 and 6.1.1.4'

loop_
_geom_angle_atom_site_label_1
_geom_angle_atom_site_label_2
_geom_angle_atom_site_label_3
_geom_angle
_geom_angle_site_symmetry_1
_geom_angle_site_symmetry_3
O2 Cl1 O1 110.5(5) . .
O2 Cl1 O4 109.4(4) . .
O1 Cl1 O4 109.9(5) . .
O2 Cl1 O3 110.7(5) . .
O1 Cl1 O3 107.1(4) . .
O4 Cl1 O3 109.2(4) . .
O5 Cl2 O6 109.8(4) . .
O5 Cl2 O7 109.2(3) . .
O6 Cl2 O7 110.0(4) . .
O5 Cl2 O8 109.7(3) . .
O6 Cl2 O8 108.7(4) . .
O7 Cl2 O8 109.5(4) . .
O11 Cl3 O12 110.7(4) . .
O11 Cl3 O9 110.6(4) . .
O12 Cl3 O9 109.1(4) . .
O11 Cl3 O10 109.3(5) . .
O12 Cl3 O10 110.4(5) . .
O9 Cl3 O10 106.6(4) . .
C12 N1 C8 119.4(6) . .
C12 N1 C7 120.5(6) . .
C8 N1 C7 120.2(6) . .
C15 N2 C16 118.3(6) . .
C22 N3 C18 117.6(7) . .
C22 N3 H1 121.2 . .
C18 N3 H1 121.2 . .
C23 N4 C27 119.3(8) . .
C23 N4 H4 120.4 . .
C27 N4 H4 120.4 . .
C2 C1 C6 121.2(7) . .
C2 C1 Br1 120.0(5) . .
C6 C1 Br1 118.8(6) . .
C1 C2 C3 119.4(7) . .
C1 C2 H2 120.3 . .
C3 C2 H2 120.3 . .
C4 C3 C2 120.6(7) . .
C4 C3 H3 119.7 . .
C2 C3 H3 119.7 . .
C3 C4 C5 119.5(6) . .
C3 C4 C7 122.8(7) . .
C5 C4 C7 117.5(6) . .
C6 C5 C4 120.4(6) . .
C6 C5 H5 119.8 . .
C4 C5 H5 119.8 . .
C5 C6 C1 118.7(7) . .
C5 C6 H6 120.6 . .
C1 C6 H6 120.6 . .
N1 C7 C4 113.4(6) . .
N1 C7 H7A 108.9 . .
C4 C7 H7A 108.9 . .
N1 C7 H7B 108.9 . .
C4 C7 H7B 108.9 . .
H7A C7 H7B 107.7 . .
N1 C8 C9 121.3(6) . .
N1 C8 H8 119.3 . .
C9 C8 H8 119.3 . .
C8 C9 C10 120.4(7) . .
C8 C9 H9 119.8 . .
C10 C9 H9 119.8 . .
C11 C10 C9 117.6(7) . .
C11 C10 C13 121.5(6) . .
C9 C10 C13 120.8(6) . .
C12 C11 C10 119.7(6) . .
C12 C11 H11 120.1 . .
C10 C11 H11 120.1 . .
N1 C12 C11 121.5(7) . .
N1 C12 H12 119.3 . .
C11 C12 H12 119.3 . .
C14 C13 C17 117.7(6) . .
C14 C13 C10 120.5(6) . .
C17 C13 C10 121.8(6) . .
C15 C14 C13 118.0(6) . .
C15 C14 H14 121.0 . .
C13 C14 H14 121.0 . .
N2 C15 C14 123.9(7) . .
N2 C15 C18 115.2(6) . .
C14 C15 C18 120.9(6) . .
N2 C16 C17 122.9(6) . .
N2 C16 C23 114.3(6) . .
C17 C16 C23 122.9(6) . .
C16 C17 C13 119.1(6) . .
C16 C17 H17 120.4 . .
C13 C17 H17 120.4 . .
C19 C18 N3 119.5(6) . .
C19 C18 C15 116.8(6) . .
N3 C18 C15 123.6(6) . .
C20 C19 C18 123.6(7) . .
C20 C19 H19 118.2 . .
C18 C19 H19 118.2 . .
C19 C20 C21 119.3(7) . .
C19 C20 H20 120.4 . .
C21 C20 H20 120.4 . .
C22 C21 C20 118.8(7) . .
C22 C21 H21 120.6 . .
C20 C21 H21 120.6 . .
C21 C22 N3 121.2(7) . .
C21 C22 H22 119.4 . .
N3 C22 H22 119.4 . .
C24 C23 N4 119.0(6) . .
C24 C23 C16 117.5(6) . .
N4 C23 C16 123.5(7) . .
C23 C24 C25 123.2(7) . .
C23 C24 H24 118.4 . .
C25 C24 H24 118.4 . .
C24 C25 C26 118.6(8) . .
C24 C25 H25 120.7 . .
C26 C25 H25 120.7 . .
C27 C26 C25 120.5(7) . .
C27 C26 H26 119.7 . .
C25 C26 H26 119.7 . .
C26 C27 N4 119.3(8) . .
C26 C27 H27 120.3 . .
N4 C27 H27 120.3 . .

loop_
_geom_bond_atom_site_label_1
_geom_bond_atom_site_label_2
_geom_bond_distance
_geom_bond_site_symmetry_2
Br1 C1 1.899(7) .
Cl1 O2 1.412(7) .
Cl1 O1 1.421(7) .
Cl1 O4 1.443(6) .
Cl1 O3 1.445(7) .
Cl2 O5 1.430(5) .
Cl2 O6 1.433(6) .
Cl2 O7 1.446(6) .
Cl2 O8 1.452(6) .
Cl3 O11 1.400(7) .
Cl3 O12 1.415(6) .
Cl3 O9 1.446(6) .
Cl3 O10 1.448(7) .
N1 C12 1.340(9) .
N1 C8 1.358(9) .
N1 C7 1.469(9) .
N2 C15 1.314(9) .
N2 C16 1.349(9) .
N3 C22 1.385(10) .
N3 C18 1.403(10) .
N3 H1 0.8800 .
N4 C23 1.389(10) .
N4 C27 1.400(11) .
N4 H4 0.8800 .
C1 C2 1.384(11) .
C1 C6 1.391(10) .
C2 C3 1.390(10) .
C2 H2 0.9500 .
C3 C4 1.375(9) .
C3 H3 0.9500 .
C4 C5 1.407(10) .
C4 C7 1.519(9) .
C5 C6 1.390(10) .
C5 H5 0.9500 .
C6 H6 0.9500 .
C7 H7A 0.9900 .
C7 H7B 0.9900 .
C8 C9 1.359(10) .
C8 H8 0.9500 .
C9 C10 1.395(9) .
C9 H9 0.9500 .
C10 C11 1.390(10) .
C10 C13 1.486(10) .
C11 C12 1.382(11) .
C11 H11 0.9500 .
C12 H12 0.9500 .
C13 C14 1.405(9) .
C13 C17 1.410(9) .
C14 C15 1.394(10) .
C14 H14 0.9500 .
C15 C18 1.494(9) .
C16 C17 1.371(10) .
C16 C23 1.492(9) .
C17 H17 0.9500 .
C18 C19 1.334(10) .
C19 C20 1.321(10) .
C19 H19 0.9500 .
C20 C21 1.396(11) .
C20 H20 0.9500 .
C21 C22 1.369(11) .
C21 H21 0.9500 .
C22 H22 0.9500 .
C23 C24 1.339(10) .
C24 C25 1.350(10) .
C24 H24 0.9500 .
C25 C26 1.385(13) .
C25 H25 0.9500 .
C26 C27 1.365(13) .
C26 H26 0.9500 .
C27 H27 0.9500 .

loop_
_geom_torsion_atom_site_label_1
_geom_torsion_atom_site_label_2
_geom_torsion_atom_site_label_3
_geom_torsion_atom_site_label_4
_geom_torsion
_geom_torsion_site_symmetry_1
_geom_torsion_site_symmetry_2
_geom_torsion_site_symmetry_3
_geom_torsion_site_symmetry_4
C6 C1 C2 C3 1.2(11) . . . .
Br1 C1 C2 C3 -178.0(6) . . . .
C1 C2 C3 C4 -1.3(11) . . . .
C2 C3 C4 C5 0.8(11) . . . .
C2 C3 C4 C7 175.9(7) . . . .
C3 C4 C5 C6 -0.3(10) . . . .
C7 C4 C5 C6 -175.6(6) . . . .
C4 C5 C6 C1 0.2(10) . . . .
C2 C1 C6 C5 -0.7(10) . . . .
Br1 C1 C6 C5 178.6(5) . . . .
C12 N1 C7 C4 83.1(8) . . . .
C8 N1 C7 C4 -98.4(7) . . . .
C3 C4 C7 N1 34.1(10) . . . .
C5 C4 C7 N1 -150.7(6) . . . .
C12 N1 C8 C9 2.3(10) . . . .
C7 N1 C8 C9 -176.2(6) . . . .
N1 C8 C9 C10 -0.2(10) . . . .
C8 C9 C10 C11 -1.8(9) . . . .
C8 C9 C10 C13 175.2(6) . . . .
C9 C10 C11 C12 1.6(10) . . . .
C13 C10 C11 C12 -175.3(6) . . . .
C8 N1 C12 C11 -2.4(10) . . . .
C7 N1 C12 C11 176.0(6) . . . .
C10 C11 C12 N1 0.5(11) . . . .
C11 C10 C13 C14 150.3(7) . . . .
C9 C10 C13 C14 -26.5(9) . . . .
C11 C10 C13 C17 -29.0(10) . . . .
C9 C10 C13 C17 154.2(6) . . . .
C17 C13 C14 C15 0.3(9) . . . .
C10 C13 C14 C15 -179.0(6) . . . .
C16 N2 C15 C14 -1.4(10) . . . .
C16 N2 C15 C18 178.5(5) . . . .
C13 C14 C15 N2 1.5(10) . . . .
C13 C14 C15 C18 -178.4(6) . . . .
C15 N2 C16 C17 -0.6(10) . . . .
C15 N2 C16 C23 179.0(6) . . . .
N2 C16 C17 C13 2.3(10) . . . .
C23 C16 C17 C13 -177.2(6) . . . .
C14 C13 C17 C16 -2.1(9) . . . .
C10 C13 C17 C16 177.2(6) . . . .
C22 N3 C18 C19 -0.1(10) . . . .
C22 N3 C18 C15 179.6(6) . . . .
N2 C15 C18 C19 7.3(9) . . . .
C14 C15 C18 C19 -172.7(6) . . . .
N2 C15 C18 N3 -172.4(6) . . . .
C14 C15 C18 N3 7.6(10) . . . .
N3 C18 C19 C20 0.3(10) . . . .
C15 C18 C19 C20 -179.4(6) . . . .
C18 C19 C20 C21 -2.3(11) . . . .
C19 C20 C21 C22 4.0(11) . . . .
C20 C21 C22 N3 -4.0(11) . . . .
C18 N3 C22 C21 2.0(10) . . . .
C27 N4 C23 C24 -2.2(10) . . . .
C27 N4 C23 C16 177.3(7) . . . .
N2 C16 C23 C24 10.8(8) . . . .
C17 C16 C23 C24 -169.6(6) . . . .
N2 C16 C23 N4 -168.7(6) . . . .
C17 C16 C23 N4 10.9(10) . . . .
N4 C23 C24 C25 0.5(10) . . . .
C16 C23 C24 C25 -179.0(6) . . . .
C23 C24 C25 C26 1.6(11) . . . .
C24 C25 C26 C27 -2.0(11) . . . .
C25 C26 C27 N4 0.4(12) . . . .
C23 N4 C27 C26 1.7(11) . . . .
